data_7103747
loop_
_publ_author_name
'Lijin Xu'
'Qian Shi'
'Xingshu Li'
'Xian Jia'
'Xin Huang'
'Ruihu Wang'
'Zhongyuan Zhou'
'Zhenyang Lin'
A.S.C.Chan

_journal_name_full 'Chemical communications (Cambridge, England)'
_journal_paper_doi 10.1039/b303477a
_journal_year 2003
_chemical_formula_sum 'C28 H24 Cl2 N2 O2 Pd S'
_chemical_formula_weight 629.85
_chemical_name_systematic
; 
? 
;
_space_group_IT_number 14
_symmetry_cell_setting monoclinic
_symmetry_space_group_name_Hall '-P 2yn'
_symmetry_space_group_name_H-M 'P 1 21/n 1'
_atom_sites_solution_hydrogens geom
_atom_sites_solution_primary direct
_atom_sites_solution_secondary difmap
_audit_creation_method SHELXL-97
_cell_angle_alpha 90.00
_cell_angle_beta 101.884(2)
_cell_angle_gamma 90.00
_cell_formula_units_Z 4
_cell_length_a 10.0004(11)
_cell_length_b 16.0230(17)
_cell_length_c 17.039(2)
_cell_measurement_reflns_used 5225
_cell_measurement_temperature 294(2)
_cell_measurement_theta_max 27.5
_cell_measurement_theta_min 1
_cell_volume 2671.8(5)
_computing_cell_refinement 'Bruker SMART'
_computing_data_collection 'Bruker SMART'
_computing_data_reduction 'Bruker SHELXTL'
_computing_molecular_graphics 'Bruker SHELXTL'
_computing_publication_material 'Bruker SHELXTL'
_computing_structure_refinement 'SHELXL-97 (Sheldrick, 1997)'
_computing_structure_solution 'SHELXS-97 (Sheldrick, 1990)'
_diffrn_ambient_temperature 294(2)
_diffrn_measured_fraction_theta_full 0.997
_diffrn_measured_fraction_theta_max 0.997
_diffrn_measurement_device_type 'CCD area detector'
_diffrn_measurement_method 'phi and omega scans'
_diffrn_radiation_monochromator graphite
_diffrn_radiation_source 'fine-focus sealed tube'
_diffrn_radiation_type MoK\a
_diffrn_radiation_wavelength 0.71073
_diffrn_reflns_av_R_equivalents 0.0597
_diffrn_reflns_av_sigmaI/netI 0.0953
_diffrn_reflns_limit_h_max 13
_diffrn_reflns_limit_h_min -12
_diffrn_reflns_limit_k_max 15
_diffrn_reflns_limit_k_min -20
_diffrn_reflns_limit_l_max 22
_diffrn_reflns_limit_l_min -15
_diffrn_reflns_number 18049
_diffrn_reflns_theta_full 27.55
_diffrn_reflns_theta_max 27.55
_diffrn_reflns_theta_min 2.75
_exptl_absorpt_coefficient_mu 1.001
_exptl_absorpt_correction_T_max 0.8562
_exptl_absorpt_correction_T_min 0.7532
_exptl_absorpt_correction_type empirical
_exptl_absorpt_process_details 'SADABS; Sheldrick 1996'
_exptl_crystal_colour golden
_exptl_crystal_density_diffrn 1.566
_exptl_crystal_density_method 'not measured'
_exptl_crystal_description prism
_exptl_crystal_F_000 1272
_exptl_crystal_size_max 0.30
_exptl_crystal_size_mid 0.18
_exptl_crystal_size_min 0.16
_refine_diff_density_max 0.846
_refine_diff_density_min -0.724
_refine_diff_density_rms 0.087
_refine_ls_extinction_method none
_refine_ls_goodness_of_fit_ref 1.020
_refine_ls_hydrogen_treatment constr
_refine_ls_matrix_type full
_refine_ls_number_parameters 336
_refine_ls_number_reflns 6149
_refine_ls_number_restraints 1
_refine_ls_restrained_S_all 1.020
_refine_ls_R_factor_all 0.1053
_refine_ls_R_factor_gt 0.0459
_refine_ls_shift/su_max 0.006
_refine_ls_shift/su_mean 0.001
_refine_ls_structure_factor_coef Fsqd
_refine_ls_weighting_details 'calc w=1/[\s^2^(Fo^2^)+(0.0140P)^2^+0.0000P] where P=(Fo^2^+2Fc^2^)/3'
_refine_ls_weighting_scheme calc
_refine_ls_wR_factor_gt 0.0672
_refine_ls_wR_factor_ref 0.0753
_reflns_number_gt 3151
_reflns_number_total 6149
_reflns_threshold_expression >2sigma(I)
_cod_data_source_file b303477a.txt
_cod_data_source_block xlj4
_cod_depositor_comments
;
The following automatic conversions were performed:
'_symmetry_cell_setting' value 'Monoclinic' changed to 'monoclinic'
according to '/home/saulius/struct/CIF-dictionaries/cif_core.dic'
dictionary named 'cif_core.dic' version 2.4.1 from 2010-06-29.

Automatic conversion script
Id: cif_fix_enum 1527 2010-12-29 10:47:43Z saulius 
;
_cod_original_sg_symbol_H-M P2(1)/n
_cod_database_code 7103747

loop_
_symmetry_equiv_pos_as_xyz
'x, y, z'
'-x+1/2, y+1/2, -z+1/2'
'-x, -y, -z'
'x-1/2, -y-1/2, z-1/2'

loop_
_atom_site_label
_atom_site_type_symbol
_atom_site_fract_x
_atom_site_fract_y
_atom_site_fract_z
_atom_site_U_iso_or_equiv
_atom_site_adp_type
_atom_site_occupancy
_atom_site_symmetry_multiplicity
_atom_site_calc_flag
_atom_site_refinement_flags
_atom_site_disorder_assembly
_atom_site_disorder_group
Pd Pd 0.37909(2) 0.739191(12) 0.139736(13) 0.04553(6) Uani 1 1 d . . .
Cl1 Cl 0.32361(8) 0.81276(5) 0.24271(5) 0.0805(3) Uani 1 1 d . . .
Cl2 Cl 0.24178(8) 0.82231(4) 0.04921(5) 0.0682(3) Uani 1 1 d . . .
O1 O 0.65989(17) 0.54684(10) -0.06213(12) 0.0618(7) Uani 1 1 d . . .
H1 H 0.7391 0.5274 -0.0619 0.074 Uiso 1 1 d R . .
N1 N 0.43640(19) 0.66242(11) 0.05716(13) 0.0405(6) Uani 1 1 d . . .
N2 N 0.5170(2) 0.66682(12) 0.21430(13) 0.0466(7) Uani 1 1 d . . .
C1 C 0.3807(2) 0.65883(14) -0.02683(16) 0.0385(8) Uani 1 1 d . . .
C2 C 0.2388(2) 0.64353(14) -0.04966(17) 0.0477(8) Uani 1 1 d . . .
H2 H 0.1870 0.6368 -0.0106 0.057 Uiso 1 1 calc R . .
C3 C 0.1779(3) 0.63869(15) -0.12847(16) 0.0463(8) Uani 1 1 d . . .
H3 H 0.0848 0.6278 -0.1430 0.056 Uiso 1 1 calc R . .
C4 C 0.2541(3) 0.64995(14) -0.18829(16) 0.0422(8) Uani 1 1 d . . .
C5 C 0.1941(3) 0.64604(15) -0.27089(17) 0.0547(9) Uani 1 1 d . . .
H5 H 0.1006 0.6368 -0.2866 0.066 Uiso 1 1 calc R . .
C6 C 0.2688(3) 0.65527(17) -0.32705(19) 0.0662(11) Uani 1 1 d . . .
H6 H 0.2262 0.6534 -0.3810 0.079 Uiso 1 1 calc R . .
C7 C 0.4090(3) 0.66754(18) -0.30583(18) 0.0689(10) Uani 1 1 d . . .
H7 H 0.4603 0.6722 -0.3454 0.083 Uiso 1 1 calc R . .
C8 C 0.4714(3) 0.67278(16) -0.22690(18) 0.0579(10) Uani 1 1 d . . .
H8 H 0.5652 0.6816 -0.2133 0.070 Uiso 1 1 calc R . .
C9 C 0.3968(2) 0.66508(14) -0.16532(16) 0.0407(8) Uani 1 1 d . . .
C10 C 0.4607(2) 0.67019(14) -0.08212(16) 0.0396(8) Uani 1 1 d . . .
C11 C 0.6100(2) 0.69057(15) -0.05868(15) 0.0393(8) Uani 1 1 d . . .
C12 C 0.7052(3) 0.62737(16) -0.05150(16) 0.0461(8) Uani 1 1 d . . .
C13 C 0.8463(3) 0.64517(16) -0.03180(17) 0.0514(9) Uani 1 1 d . . .
H13 H 0.9096 0.6019 -0.0248 0.062 Uiso 1 1 calc R . .
C14 C 0.8893(3) 0.72503(17) -0.02320(16) 0.0559(9) Uani 1 1 d . . .
H14 H 0.9826 0.7359 -0.0109 0.067 Uiso 1 1 calc R . .
C15 C 0.7976(3) 0.79193(15) -0.03231(16) 0.0459(8) Uani 1 1 d . . .
C16 C 0.8424(3) 0.87512(17) -0.02481(17) 0.0623(10) Uani 1 1 d . . .
H16 H 0.9355 0.8865 -0.0138 0.075 Uiso 1 1 calc R . .
C17 C 0.7521(3) 0.93906(18) -0.03340(18) 0.0706(11) Uani 1 1 d . . .
H17 H 0.7832 0.9939 -0.0286 0.085 Uiso 1 1 calc R . .
C18 C 0.6112(3) 0.92243(17) -0.04953(18) 0.0673(11) Uani 1 1 d . . .
H18 H 0.5493 0.9664 -0.0548 0.081 Uiso 1 1 calc R . .
C19 C 0.5642(3) 0.84236(16) -0.05748(17) 0.0548(9) Uani 1 1 d . . .
H19 H 0.4705 0.8325 -0.0684 0.066 Uiso 1 1 calc R . .
C20 C 0.6553(3) 0.77414(15) -0.04947(15) 0.0420(8) Uani 1 1 d . . .
C21 C 0.5282(3) 0.60993(15) 0.08859(16) 0.0474(9) Uani 1 1 d . . .
H21 H 0.5616 0.5712 0.0567 0.057 Uiso 1 1 calc R . .
C22 C 0.5794(3) 0.61155(15) 0.17421(17) 0.0469(9) Uani 1 1 d . . .
C23 C 0.6809(3) 0.55964(17) 0.21411(19) 0.0747(12) Uani 1 1 d . . .
H23 H 0.7225 0.5212 0.1859 0.090 Uiso 1 1 calc R . .
C24 C 0.7199(4) 0.5653(2) 0.2960(2) 0.0966(15) Uani 1 1 d . . .
H24 H 0.7890 0.5313 0.3239 0.116 Uiso 1 1 calc R . .
C25 C 0.6568(3) 0.62098(19) 0.3356(2) 0.0839(13) Uani 1 1 d . . .
H25 H 0.6821 0.6258 0.3911 0.101 Uiso 1 1 calc R . .
C26 C 0.5552(3) 0.67020(17) 0.29339(18) 0.0625(10) Uani 1 1 d . . .
H26 H 0.5111 0.7075 0.3213 0.075 Uiso 1 1 calc R . .
S1 S -0.10151(16) 0.46699(8) -0.18021(11) 0.0557(5) Uani 0.50 1 d PD A 1
O2 O -0.1525(2) 0.45125(13) -0.10424(14) 0.1038(9) Uani 1 1 d . A 1
C27 C -0.0444(4) 0.3678(2) -0.2038(3) 0.155(2) Uani 1 1 d D A 1
H27A H 0.0292 0.3499 -0.1617 0.233 Uiso 1 1 calc R A 1
H27B H -0.0130 0.3709 -0.2533 0.233 Uiso 1 1 calc R A 1
H27C H -0.1183 0.3286 -0.2093 0.233 Uiso 1 1 calc R A 1
C28 C -0.2496(4) 0.4719(2) -0.2556(2) 0.1300(17) Uani 1 1 d D A 1
H28A H -0.2801 0.4164 -0.2712 0.195 Uiso 1 1 calc R A 1
H28B H -0.2302 0.5011 -0.3011 0.195 Uiso 1 1 calc R A 1
H28C H -0.3199 0.5009 -0.2357 0.195 Uiso 1 1 calc R A 1
S1' S -0.1160(4) 0.4490(3) -0.1782(2) 0.2022(19) Uani 0.50 1 d P B 2

loop_
_atom_site_aniso_label
_atom_site_aniso_U_11
_atom_site_aniso_U_22
_atom_site_aniso_U_33
_atom_site_aniso_U_23
_atom_site_aniso_U_13
_atom_site_aniso_U_12
Pd 0.03851(10) 0.05163(13) 0.04828(13) -0.00679(12) 0.01315(9) -0.00190(11)
Cl1 0.0564(5) 0.1100(6) 0.0775(6) -0.0415(5) 0.0191(4) 0.0088(5)
Cl2 0.0642(5) 0.0587(5) 0.0783(6) 0.0019(4) 0.0068(5) 0.0145(4)
O1 0.0470(11) 0.0458(11) 0.0934(17) -0.0061(11) 0.0160(11) 0.0024(9)
N1 0.0359(12) 0.0408(12) 0.0450(15) 0.0017(10) 0.0086(11) -0.0022(10)
N2 0.0460(13) 0.0486(14) 0.0443(15) -0.0037(11) 0.0073(12) -0.0080(11)
C1 0.0382(14) 0.0385(15) 0.0391(17) -0.0015(13) 0.0088(13) 0.0041(12)
C2 0.0396(15) 0.0529(17) 0.055(2) 0.0012(14) 0.0188(14) -0.0028(13)
C3 0.0358(15) 0.0507(17) 0.051(2) -0.0025(14) 0.0064(14) -0.0012(13)
C4 0.0406(15) 0.0403(15) 0.0449(19) -0.0021(13) 0.0067(14) 0.0039(12)
C5 0.0462(17) 0.0631(19) 0.052(2) -0.0028(16) 0.0036(16) 0.0031(14)
C6 0.065(2) 0.089(2) 0.043(2) -0.0014(17) 0.0064(17) 0.0000(18)
C7 0.072(2) 0.097(2) 0.042(2) 0.0031(17) 0.0217(17) -0.0049(19)
C8 0.0454(17) 0.076(2) 0.053(2) 0.0024(16) 0.0120(16) 0.0005(15)
C9 0.0400(15) 0.0413(15) 0.0433(18) -0.0038(13) 0.0145(13) -0.0008(12)
C10 0.0376(15) 0.0387(15) 0.0432(18) -0.0014(13) 0.0098(13) 0.0022(12)
C11 0.0369(14) 0.0477(16) 0.0337(17) -0.0001(13) 0.0080(13) -0.0008(12)
C12 0.0436(16) 0.0479(17) 0.0487(19) -0.0083(14) 0.0142(14) -0.0007(14)
C13 0.0340(15) 0.0573(18) 0.063(2) -0.0070(15) 0.0108(15) 0.0055(13)
C14 0.0358(15) 0.075(2) 0.057(2) -0.0056(16) 0.0097(14) -0.0065(15)
C15 0.0475(16) 0.0479(17) 0.0440(19) -0.0055(13) 0.0132(14) -0.0080(13)
C16 0.0628(19) 0.066(2) 0.059(2) -0.0054(16) 0.0165(17) -0.0126(16)
C17 0.094(2) 0.0528(19) 0.068(2) -0.0061(17) 0.022(2) -0.0246(18)
C18 0.090(2) 0.0517(19) 0.063(2) 0.0049(16) 0.0232(19) 0.0099(17)
C19 0.0521(18) 0.0591(19) 0.054(2) 0.0007(15) 0.0130(16) 0.0033(15)
C20 0.0415(15) 0.0487(17) 0.0371(17) -0.0025(13) 0.0110(13) 0.0029(13)
C21 0.0487(16) 0.0451(16) 0.050(2) -0.0043(14) 0.0133(15) 0.0017(13)
C22 0.0516(17) 0.0374(16) 0.047(2) 0.0042(14) 0.0001(15) -0.0038(13)
C23 0.093(2) 0.0552(19) 0.066(2) -0.0003(17) -0.006(2) 0.0256(18)
C24 0.115(3) 0.078(2) 0.075(3) 0.002(2) -0.032(2) 0.016(2)
C25 0.113(3) 0.080(2) 0.046(2) 0.0040(19) -0.013(2) -0.009(2)
C26 0.072(2) 0.070(2) 0.045(2) -0.0126(17) 0.0099(18) -0.0106(17)
S1 0.0780(10) 0.0225(7) 0.0706(12) -0.0044(7) 0.0243(9) -0.0345(7)
O2 0.154(2) 0.0946(16) 0.0782(18) 0.0058(13) 0.0603(16) 0.0500(15)
C27 0.187(4) 0.147(4) 0.155(4) -0.048(3) 0.090(3) 0.032(3)
C28 0.144(4) 0.161(4) 0.089(3) -0.015(3) 0.033(3) -0.054(3)
S1' 0.174(3) 0.330(5) 0.109(3) -0.047(3) 0.046(2) 0.080(3)

loop_
_atom_type_symbol
_atom_type_description
_atom_type_scat_dispersion_real
_atom_type_scat_dispersion_imag
_atom_type_scat_source
C C 0.0033 0.0016 'International Tables Vol C Tables 4.2.6.8 and 6.1.1.4'
H H 0.0000 0.0000 'International Tables Vol C Tables 4.2.6.8 and 6.1.1.4'
N N 0.0061 0.0033 'International Tables Vol C Tables 4.2.6.8 and 6.1.1.4'
O O 0.0106 0.0060 'International Tables Vol C Tables 4.2.6.8 and 6.1.1.4'
S S 0.1246 0.1234 'International Tables Vol C Tables 4.2.6.8 and 6.1.1.4'
Cl Cl 0.1484 0.1585 'International Tables Vol C Tables 4.2.6.8 and 6.1.1.4'
Pd Pd -0.9988 1.0072 'International Tables Vol C Tables 4.2.6.8 and 6.1.1.4'

loop_
_geom_angle_atom_site_label_1
_geom_angle_atom_site_label_2
_geom_angle_atom_site_label_3
_geom_angle
_geom_angle_site_symmetry_1
_geom_angle_site_symmetry_3
_geom_angle_publ_flag
N2 Pd N1 80.58(8) . . ?
N2 Pd Cl2 174.19(7) . . ?
N1 Pd Cl2 95.83(6) . . ?
N2 Pd Cl1 93.17(7) . . ?
N1 Pd Cl1 173.22(6) . . ?
Cl2 Pd Cl1 90.61(3) . . ?
C12 O1 H1 93.5 . . ?
C21 N1 C1 119.5(2) . . ?
C21 N1 Pd 112.81(18) . . ?
C1 N1 Pd 127.58(15) . . ?
C26 N2 C22 118.5(2) . . ?
C26 N2 Pd 128.94(19) . . ?
C22 N2 Pd 112.52(17) . . ?
C10 C1 C2 122.0(2) . . ?
C10 C1 N1 121.5(2) . . ?
C2 C1 N1 116.5(2) . . ?
C3 C2 C1 120.2(3) . . ?
C3 C2 H2 119.9 . . ?
C1 C2 H2 119.9 . . ?
C2 C3 C4 120.7(2) . . ?
C2 C3 H3 119.6 . . ?
C4 C3 H3 119.6 . . ?
C3 C4 C5 122.3(2) . . ?
C3 C4 C9 119.1(2) . . ?
C5 C4 C9 118.6(3) . . ?
C6 C5 C4 121.5(3) . . ?
C6 C5 H5 119.3 . . ?
C4 C5 H5 119.3 . . ?
C5 C6 C7 120.8(3) . . ?
C5 C6 H6 119.6 . . ?
C7 C6 H6 119.6 . . ?
C8 C7 C6 119.9(3) . . ?
C8 C7 H7 120.1 . . ?
C6 C7 H7 120.1 . . ?
C7 C8 C9 121.5(3) . . ?
C7 C8 H8 119.2 . . ?
C9 C8 H8 119.2 . . ?
C8 C9 C4 117.7(2) . . ?
C8 C9 C10 122.2(2) . . ?
C4 C9 C10 120.1(2) . . ?
C1 C10 C9 117.9(2) . . ?
C1 C10 C11 122.5(2) . . ?
C9 C10 C11 119.5(2) . . ?
C12 C11 C20 119.2(2) . . ?
C12 C11 C10 119.7(2) . . ?
C20 C11 C10 121.0(2) . . ?
O1 C12 C11 118.6(2) . . ?
O1 C12 C13 120.7(2) . . ?
C11 C12 C13 120.7(2) . . ?
C14 C13 C12 119.9(2) . . ?
C14 C13 H13 120.0 . . ?
C12 C13 H13 120.0 . . ?
C13 C14 C15 121.9(2) . . ?
C13 C14 H14 119.0 . . ?
C15 C14 H14 119.0 . . ?
C14 C15 C16 121.9(2) . . ?
C14 C15 C20 118.4(2) . . ?
C16 C15 C20 119.7(2) . . ?
C17 C16 C15 121.1(3) . . ?
C17 C16 H16 119.5 . . ?
C15 C16 H16 119.5 . . ?
C16 C17 C18 119.8(3) . . ?
C16 C17 H17 120.1 . . ?
C18 C17 H17 120.1 . . ?
C19 C18 C17 120.6(3) . . ?
C19 C18 H18 119.7 . . ?
C17 C18 H18 119.7 . . ?
C18 C19 C20 121.1(3) . . ?
C18 C19 H19 119.4 . . ?
C20 C19 H19 119.4 . . ?
C19 C20 C11 122.6(2) . . ?
C19 C20 C15 117.6(2) . . ?
C11 C20 C15 119.8(2) . . ?
N1 C21 C22 119.1(2) . . ?
N1 C21 H21 120.5 . . ?
C22 C21 H21 120.5 . . ?
N2 C22 C23 121.2(3) . . ?
N2 C22 C21 114.8(2) . . ?
C23 C22 C21 124.0(3) . . ?
C24 C23 C22 119.2(3) . . ?
C24 C23 H23 120.4 . . ?
C22 C23 H23 120.4 . . ?
C25 C24 C23 119.2(3) . . ?
C25 C24 H24 120.4 . . ?
C23 C24 H24 120.4 . . ?
C24 C25 C26 119.4(3) . . ?
C24 C25 H25 120.3 . . ?
C26 C25 H25 120.3 . . ?
N2 C26 C25 122.6(3) . . ?
N2 C26 H26 118.7 . . ?
C25 C26 H26 118.7 . . ?
O2 S1 C28 104.65(18) . . ?
O2 S1 C27 103.17(18) . . ?
C28 S1 C27 97.9(2) . . ?

loop_
_geom_bond_atom_site_label_1
_geom_bond_atom_site_label_2
_geom_bond_distance
_geom_bond_site_symmetry_2
_geom_bond_publ_flag
Pd N2 2.035(2) . ?
Pd N1 2.038(2) . ?
Pd Cl2 2.2729(8) . ?
Pd Cl1 2.2752(9) . ?
O1 C12 1.367(3) . ?
O1 H1 0.8501 . ?
N1 C21 1.278(3) . ?
N1 C1 1.426(3) . ?
N2 C26 1.324(3) . ?
N2 C22 1.347(3) . ?
C1 C10 1.368(4) . ?
C1 C2 1.413(3) . ?
C2 C3 1.358(3) . ?
C2 H2 0.9300 . ?
C3 C4 1.404(4) . ?
C3 H3 0.9300 . ?
C4 C5 1.413(4) . ?
C4 C9 1.420(3) . ?
C5 C6 1.338(4) . ?
C5 H5 0.9300 . ?
C6 C7 1.388(4) . ?
C6 H6 0.9300 . ?
C7 C8 1.364(4) . ?
C7 H7 0.9300 . ?
C8 C9 1.413(4) . ?
C8 H8 0.9300 . ?
C9 C10 1.433(3) . ?
C10 C11 1.500(3) . ?
C11 C12 1.378(3) . ?
C11 C20 1.412(3) . ?
C12 C13 1.411(3) . ?
C13 C14 1.348(3) . ?
C13 H13 0.9300 . ?
C14 C15 1.398(3) . ?
C14 H14 0.9300 . ?
C15 C16 1.404(3) . ?
C15 C20 1.422(3) . ?
C16 C17 1.354(4) . ?
C16 H16 0.9300 . ?
C17 C18 1.404(4) . ?
C17 H17 0.9300 . ?
C18 C19 1.363(3) . ?
C18 H18 0.9300 . ?
C19 C20 1.411(3) . ?
C19 H19 0.9300 . ?
C21 C22 1.443(4) . ?
C21 H21 0.9300 . ?
C22 C23 1.379(4) . ?
C23 C24 1.372(4) . ?
C23 H23 0.9300 . ?
C24 C25 1.351(5) . ?
C24 H24 0.9300 . ?
C25 C26 1.368(4) . ?
C25 H25 0.9300 . ?
C26 H26 0.9300 . ?
S1 O2 1.507(3) . ?
S1 C28 1.751(4) . ?
S1 C27 1.763(4) . ?
C27 H27A 0.9600 . ?
C27 H27B 0.9600 . ?
C27 H27C 0.9600 . ?
C28 H28A 0.9600 . ?
C28 H28B 0.9600 . ?
C28 H28C 0.9600 . ?

loop_
_geom_hbond_atom_site_label_D
_geom_hbond_atom_site_label_H
_geom_hbond_atom_site_label_A
_geom_hbond_distance_DH
_geom_hbond_distance_HA
_geom_hbond_distance_DA
_geom_hbond_angle_DHA
_geom_hbond_site_symmetry_A
O1 H1 O2 0.85 1.87 2.634(3) 148.2 1_655

loop_
_geom_torsion_atom_site_label_1
_geom_torsion_atom_site_label_2
_geom_torsion_atom_site_label_3
_geom_torsion_atom_site_label_4
_geom_torsion
_geom_torsion_site_symmetry_1
_geom_torsion_site_symmetry_2
_geom_torsion_site_symmetry_3
_geom_torsion_site_symmetry_4
_geom_torsion_publ_flag
N2 Pd N1 C21 -1.58(17) . . . . ?
Cl2 Pd N1 C21 173.81(17) . . . . ?
Cl1 Pd N1 C21 -24.5(6) . . . . ?
N2 Pd N1 C1 174.5(2) . . . . ?
Cl2 Pd N1 C1 -10.15(19) . . . . ?
Cl1 Pd N1 C1 151.5(4) . . . . ?
N1 Pd N2 C26 -179.6(2) . . . . ?
Cl2 Pd N2 C26 128.2(6) . . . . ?
Cl1 Pd N2 C26 -2.3(2) . . . . ?
N1 Pd N2 C22 3.68(17) . . . . ?
Cl2 Pd N2 C22 -48.5(7) . . . . ?
Cl1 Pd N2 C22 -178.96(17) . . . . ?
C21 N1 C1 C10 -61.6(3) . . . . ?
Pd N1 C1 C10 122.6(2) . . . . ?
C21 N1 C1 C2 118.8(3) . . . . ?
Pd N1 C1 C2 -57.0(3) . . . . ?
C10 C1 C2 C3 0.8(4) . . . . ?
N1 C1 C2 C3 -179.6(2) . . . . ?
C1 C2 C3 C4 -0.9(4) . . . . ?
C2 C3 C4 C5 -179.5(2) . . . . ?
C2 C3 C4 C9 1.1(4) . . . . ?
C3 C4 C5 C6 -178.7(2) . . . . ?
C9 C4 C5 C6 0.8(4) . . . . ?
C4 C5 C6 C7 1.2(4) . . . . ?
C5 C6 C7 C8 -2.0(4) . . . . ?
C6 C7 C8 C9 0.7(4) . . . . ?
C7 C8 C9 C4 1.2(4) . . . . ?
C7 C8 C9 C10 179.8(2) . . . . ?
C3 C4 C9 C8 177.5(2) . . . . ?
C5 C4 C9 C8 -2.0(3) . . . . ?
C3 C4 C9 C10 -1.1(3) . . . . ?
C5 C4 C9 C10 179.4(2) . . . . ?
C2 C1 C10 C9 -0.8(3) . . . . ?
N1 C1 C10 C9 179.6(2) . . . . ?
C2 C1 C10 C11 177.0(2) . . . . ?
N1 C1 C10 C11 -2.6(3) . . . . ?
C8 C9 C10 C1 -177.6(2) . . . . ?
C4 C9 C10 C1 1.0(3) . . . . ?
C8 C9 C10 C11 4.6(4) . . . . ?
C4 C9 C10 C11 -176.9(2) . . . . ?
C1 C10 C11 C12 95.2(3) . . . . ?
C9 C10 C11 C12 -87.1(3) . . . . ?
C1 C10 C11 C20 -89.4(3) . . . . ?
C9 C10 C11 C20 88.3(3) . . . . ?
C20 C11 C12 O1 -178.7(2) . . . . ?
C10 C11 C12 O1 -3.3(4) . . . . ?
C20 C11 C12 C13 2.7(4) . . . . ?
C10 C11 C12 C13 178.2(3) . . . . ?
O1 C12 C13 C14 178.6(3) . . . . ?
C11 C12 C13 C14 -2.9(4) . . . . ?
C12 C13 C14 C15 0.8(4) . . . . ?
C13 C14 C15 C16 -178.8(3) . . . . ?
C13 C14 C15 C20 1.3(4) . . . . ?
C14 C15 C16 C17 -179.6(3) . . . . ?
C20 C15 C16 C17 0.2(4) . . . . ?
C15 C16 C17 C18 0.4(5) . . . . ?
C16 C17 C18 C19 -0.7(5) . . . . ?
C17 C18 C19 C20 0.2(5) . . . . ?
C18 C19 C20 C11 -178.9(3) . . . . ?
C18 C19 C20 C15 0.4(4) . . . . ?
C12 C11 C20 C19 178.7(3) . . . . ?
C10 C11 C20 C19 3.4(4) . . . . ?
C12 C11 C20 C15 -0.6(4) . . . . ?
C10 C11 C20 C15 -175.9(2) . . . . ?
C14 C15 C20 C19 179.2(3) . . . . ?
C16 C15 C20 C19 -0.6(4) . . . . ?
C14 C15 C20 C11 -1.4(4) . . . . ?
C16 C15 C20 C11 178.7(3) . . . . ?
C1 N1 C21 C22 -177.1(2) . . . . ?
Pd N1 C21 C22 -0.7(3) . . . . ?
C26 N2 C22 C23 -0.2(4) . . . . ?
Pd N2 C22 C23 176.9(2) . . . . ?
C26 N2 C22 C21 177.9(2) . . . . ?
Pd N2 C22 C21 -5.1(3) . . . . ?
N1 C21 C22 N2 4.0(4) . . . . ?
N1 C21 C22 C23 -178.0(3) . . . . ?
N2 C22 C23 C24 -0.8(5) . . . . ?
C21 C22 C23 C24 -178.7(3) . . . . ?
C22 C23 C24 C25 0.8(5) . . . . ?
C23 C24 C25 C26 0.2(5) . . . . ?
C22 N2 C26 C25 1.2(4) . . . . ?
Pd N2 C26 C25 -175.3(2) . . . . ?
C24 C25 C26 N2 -1.2(5) . . . . ?
